data_7702459
loop_
_publ_author_name
'Cl\'erac, Rodolphe'
'Cotton, F. Albert'
'Daniels, Lee M.'
'Dunbar, Kim R.'
'Murillo, Carlos A.'
'Wang, Xiaoping'

_publ_section_title
;
 Structural and magnetic properties of Co3(dpa)4Br2&#x200A;&#x2020;
;
_journal_issue 4
_journal_name_full 'Journal of the Chemical Society, Dalton Transactions'
_journal_page_first 386
_journal_paper_doi 10.1039/b007876j
_journal_year 2001
_chemical_compound_source synthesis
_chemical_formula_structural 'Co3(dpa)4Br2 1.75Toluene 0.5Hexane'
_chemical_formula_sum 'C55.25 H53 Br2 Co3 N12'
_chemical_formula_weight 1221.71
_space_group_IT_number 2
_space_group_name_Hall '-P 1'
_space_group_name_H-M_alt 'P -1'
_symmetry_cell_setting triclinic
_symmetry_space_group_name_H-M 'P -1'
_atom_sites_solution_hydrogens geom
_atom_sites_solution_primary direct
_atom_sites_solution_secondary difmap
_audit_creation_method SHELXL
_cell_angle_alpha 81.636(2)
_cell_angle_beta 82.881(2)
_cell_angle_gamma 62.516(1)
_cell_formula_units_Z 4
_cell_length_a 16.835(1)
_cell_length_b 18.060(2)
_cell_length_c 19.243(2)
_cell_measurement_reflns_used 5318
_cell_measurement_temperature 110(2)
_cell_measurement_theta_max 27.425
_cell_measurement_theta_min 2.365
_cell_volume 5124.4(8)
_computing_cell_refinement SMART
_computing_data_collection SMART
_computing_data_reduction 'SAINTPLUS and XPREP'
_computing_structure_refinement 'SHELXL-93 (Sheldrick, 1993)'
_computing_structure_solution 'SHELXS-86 (Sheldrick, 1990)'
_diffrn_ambient_temperature 110(2)
_diffrn_measurement_device 'Bruker SMART 1000'
_diffrn_measurement_method '\w scans''
_diffrn_radiation_monochromator graphite
_diffrn_radiation_source 'normal-focus sealed tube'
_diffrn_radiation_type MoK\a
_diffrn_radiation_wavelength 0.71073
_diffrn_reflns_av_R_equivalents 0.0370
_diffrn_reflns_av_sigmaI/netI 0.0754
_diffrn_reflns_limit_h_max 21
_diffrn_reflns_limit_h_min -19
_diffrn_reflns_limit_k_max 23
_diffrn_reflns_limit_k_min -23
_diffrn_reflns_limit_l_max 21
_diffrn_reflns_limit_l_min -24
_diffrn_reflns_number 35137
_diffrn_reflns_theta_max 27.53
_diffrn_reflns_theta_min 1.58
_exptl_absorpt_coefficient_mu 2.571
_exptl_absorpt_correction_T_max 0.7684
_exptl_absorpt_correction_T_min 0.4054
_exptl_absorpt_correction_type analytical
_exptl_crystal_colour brown
_exptl_crystal_density_diffrn 1.583
_exptl_crystal_density_meas ?
_exptl_crystal_description plate
_exptl_crystal_F_000 2478
_exptl_crystal_size_max 0.39
_exptl_crystal_size_mid 0.34
_exptl_crystal_size_min 0.10
_refine_diff_density_max 1.483
_refine_diff_density_min -0.719
_refine_diff_density_rms 0.111
_refine_ls_extinction_method none
_refine_ls_goodness_of_fit_all 1.025
_refine_ls_goodness_of_fit_obs 1.145
_refine_ls_hydrogen_treatment noref
_refine_ls_matrix_type full
_refine_ls_number_parameters 1198
_refine_ls_number_reflns 22686
_refine_ls_number_restraints 3
_refine_ls_restrained_S_all 1.025
_refine_ls_restrained_S_obs 1.146
_refine_ls_R_factor_all 0.0876
_refine_ls_R_factor_obs 0.0484
_refine_ls_shift/esd_max 0.012
_refine_ls_shift/esd_mean 0.000
_refine_ls_structure_factor_coef Fsqd
_refine_ls_weighting_details 'w=1/[\s^2^(Fo^2^)+(0.0601P)^2^] where P=(Fo^2^+2Fc^2^)/3'
_refine_ls_weighting_scheme calc
_refine_ls_wR_factor_all 0.1308
_refine_ls_wR_factor_obs 0.1158
_reflns_number_observed 14609
_reflns_number_total 22686
_reflns_observed_criterion >2sigma(I)
_cod_data_source_file b007876j.txt
_cod_data_source_block 1-1.75C7H8.0.5C6H14_at_110K
_cod_depositor_comments
;
The following automatic conversions were performed:

data item '_exptl_crystal_density_meas' value 'not measured' was
changed to '?' -- the value is perceived as not measured.

data item '_refine_ls_weighting_scheme' value 'calc
w=1/[\s^2^(Fo^2^)+(0.0601P)^2^] where P=(Fo^2^+2Fc^2^)/3' was changed
to 'calc'. A new data item '_refine_ls_weighting_details' was created
with the value set to 'w=1/[\s^2^(Fo^2^)+(0.0601P)^2^] where
P=(Fo^2^+2Fc^2^)/3'.

Automatic conversion script
Id: cif_fix_values 6909 2019-04-08 15:41:33Z antanas 
;
_cod_original_cell_volume 5124.7(7)
_cod_original_sg_symbol_H-M P-1
_cod_database_code 7702459

loop_
_symmetry_equiv_pos_as_xyz
'x, y, z'
'-x, -y, -z'

loop_
_atom_site_aniso_label
_atom_site_aniso_U_11
_atom_site_aniso_U_22
_atom_site_aniso_U_33
_atom_site_aniso_U_23
_atom_site_aniso_U_13
_atom_site_aniso_U_12
Co1 0.0203(3) 0.0230(3) 0.0154(3) -0.0032(2) 0.0005(2) -0.0101(3)
Co2 0.0167(3) 0.0164(3) 0.0158(3) -0.0034(2) -0.0002(2) -0.0064(2)
Co3 0.0247(3) 0.0193(3) 0.0195(3) -0.0049(3) -0.0036(3) -0.0076(3)
Co4 0.0142(3) 0.0158(3) 0.0197(3) -0.0047(2) -0.0004(2) -0.0060(2)
Co5 0.0132(3) 0.0130(3) 0.0182(3) -0.0031(2) -0.0002(2) -0.0050(2)
Co6 0.0155(3) 0.0129(3) 0.0196(3) -0.0020(2) -0.0019(2) -0.0049(2)
Br1 0.0374(3) 0.0467(3) 0.0211(3) -0.0026(2) 0.0048(2) -0.0242(2)
Br2 0.0413(3) 0.0362(3) 0.0239(3) -0.0047(2) 0.0047(2) -0.0273(2)
Br3 0.0229(2) 0.0303(3) 0.0268(3) -0.0078(2) -0.0066(2) -0.0093(2)
Br4 0.0271(3) 0.0247(2) 0.0294(3) -0.0020(2) -0.0099(2) -0.0076(2)
N1 0.030(2) 0.023(2) 0.019(2) -0.001(2) -0.004(2) -0.016(2)
N2 0.020(2) 0.016(2) 0.023(2) -0.002(2) 0.000(2) -0.0063(15)
N3 0.025(2) 0.024(2) 0.025(2) -0.009(2) 0.003(2) -0.013(2)
N4 0.019(2) 0.020(2) 0.022(2) -0.005(2) -0.001(2) -0.006(2)
N5 0.016(2) 0.018(2) 0.018(2) -0.0040(15) 0.0000(15) -0.0080(15)
N6 0.015(2) 0.020(2) 0.017(2) -0.002(2) 0.0014(15) -0.0075(15)
N7 0.020(2) 0.024(2) 0.020(2) -0.004(2) 0.001(2) -0.007(2)
N8 0.024(2) 0.020(2) 0.017(2) -0.006(2) -0.001(2) -0.010(2)
N9 0.020(2) 0.020(2) 0.019(2) -0.003(2) -0.001(2) -0.007(2)
N10 0.021(2) 0.026(2) 0.018(2) -0.007(2) 0.000(2) -0.011(2)
N11 0.020(2) 0.016(2) 0.019(2) -0.005(2) -0.001(2) -0.0066(15)
N12 0.021(2) 0.019(2) 0.021(2) -0.003(2) -0.001(2) -0.010(2)
N13 0.015(2) 0.014(2) 0.026(2) -0.001(2) -0.003(2) -0.0062(14)
N14 0.018(2) 0.016(2) 0.014(2) -0.0028(14) -0.0019(15) -0.0064(14)
N15 0.018(2) 0.016(2) 0.018(2) -0.0031(15) 0.0002(15) -0.0081(15)
N16 0.015(2) 0.018(2) 0.019(2) -0.004(2) -0.0010(15) -0.0047(15)
N17 0.015(2) 0.016(2) 0.018(2) -0.0054(15) -0.0010(15) -0.0061(14)
N18 0.019(2) 0.016(2) 0.028(2) -0.004(2) -0.002(2) -0.0076(15)
N19 0.020(2) 0.020(2) 0.019(2) -0.005(2) 0.004(2) -0.012(2)
N20 0.017(2) 0.017(2) 0.018(2) -0.005(2) 0.0001(15) -0.0060(15)
N21 0.015(2) 0.018(2) 0.021(2) -0.004(2) 0.002(2) -0.0057(15)
N22 0.014(2) 0.020(2) 0.027(2) -0.010(2) 0.003(2) -0.0061(15)
N23 0.017(2) 0.018(2) 0.017(2) -0.0045(15) 0.0017(15) -0.0086(15)
N24 0.020(2) 0.013(2) 0.021(2) 0.0002(15) -0.001(2) -0.0062(15)
C1 0.040(3) 0.034(3) 0.022(3) -0.001(2) 0.000(2) -0.025(2)
C2 0.054(3) 0.024(3) 0.030(3) 0.000(2) 0.000(3) -0.022(2)
C3 0.050(3) 0.019(2) 0.030(3) -0.005(2) 0.001(3) -0.011(2)
C4 0.032(3) 0.020(2) 0.027(3) -0.004(2) 0.000(2) -0.008(2)
C5 0.025(2) 0.021(2) 0.018(2) -0.003(2) -0.002(2) -0.010(2)
C6 0.019(2) 0.022(2) 0.021(2) -0.011(2) 0.001(2) -0.007(2)
C7 0.025(2) 0.020(2) 0.034(3) -0.010(2) -0.003(2) -0.006(2)
C8 0.023(3) 0.037(3) 0.047(3) -0.021(3) -0.004(2) -0.011(2)
C9 0.026(3) 0.047(3) 0.047(3) -0.023(3) 0.007(2) -0.021(2)
C10 0.034(3) 0.037(3) 0.037(3) -0.019(2) 0.008(2) -0.024(2)
C11 0.026(2) 0.026(2) 0.024(3) -0.005(2) 0.007(2) -0.013(2)
C12 0.019(2) 0.029(3) 0.034(3) -0.004(2) 0.004(2) -0.011(2)
C13 0.018(2) 0.019(2) 0.035(3) -0.006(2) -0.005(2) -0.006(2)
C14 0.024(2) 0.020(2) 0.019(2) -0.004(2) -0.003(2) -0.009(2)
C15 0.021(2) 0.016(2) 0.018(2) 0.000(2) -0.002(2) -0.006(2)
C16 0.014(2) 0.017(2) 0.020(2) -0.001(2) -0.002(2) -0.006(2)
C17 0.018(2) 0.019(2) 0.025(2) -0.005(2) -0.001(2) -0.007(2)
C18 0.020(2) 0.020(2) 0.025(2) -0.009(2) -0.002(2) -0.005(2)
C19 0.022(2) 0.026(2) 0.020(2) -0.005(2) 0.004(2) -0.008(2)
C20 0.020(2) 0.025(2) 0.020(2) -0.003(2) 0.004(2) -0.010(2)
C21 0.039(3) 0.031(3) 0.021(3) 0.004(2) -0.006(2) -0.018(2)
C22 0.043(3) 0.045(3) 0.028(3) 0.006(2) -0.013(2) -0.020(3)
C23 0.042(3) 0.044(3) 0.035(3) 0.006(3) -0.018(3) -0.025(3)
C24 0.031(3) 0.032(3) 0.027(3) -0.005(2) -0.004(2) -0.018(2)
C25 0.020(2) 0.023(2) 0.019(2) -0.006(2) 0.000(2) -0.009(2)
C26 0.017(2) 0.021(2) 0.022(2) -0.004(2) 0.000(2) -0.006(2)
C27 0.033(3) 0.025(2) 0.024(3) -0.006(2) -0.005(2) -0.012(2)
C28 0.036(3) 0.026(3) 0.039(3) -0.006(2) -0.013(2) -0.011(2)
C29 0.038(3) 0.017(2) 0.042(3) 0.005(2) -0.013(3) -0.011(2)
C30 0.030(3) 0.021(2) 0.026(3) 0.003(2) -0.003(2) -0.008(2)
C31 0.021(2) 0.040(3) 0.018(2) -0.014(2) 0.003(2) -0.014(2)
C32 0.031(3) 0.039(3) 0.032(3) -0.018(2) 0.003(2) -0.017(2)
C33 0.027(3) 0.032(3) 0.042(3) -0.023(3) 0.007(2) -0.011(2)
C34 0.030(3) 0.022(2) 0.035(3) -0.010(2) -0.001(2) -0.009(2)
C35 0.017(2) 0.028(2) 0.027(3) -0.010(2) 0.002(2) -0.011(2)
C36 0.020(2) 0.012(2) 0.022(2) -0.005(2) 0.003(2) -0.006(2)
C37 0.021(2) 0.019(2) 0.028(3) -0.005(2) -0.002(2) -0.006(2)
C38 0.022(2) 0.019(2) 0.033(3) 0.001(2) -0.008(2) -0.007(2)
C39 0.030(3) 0.021(2) 0.027(3) 0.001(2) -0.008(2) -0.012(2)
C40 0.028(2) 0.022(2) 0.022(2) -0.003(2) -0.003(2) -0.012(2)
C41 0.015(2) 0.019(2) 0.031(3) -0.003(2) -0.003(2) -0.007(2)
C42 0.014(2) 0.024(2) 0.030(3) 0.000(2) 0.001(2) -0.009(2)
C43 0.019(2) 0.022(2) 0.031(3) -0.003(2) 0.004(2) -0.008(2)
C44 0.025(2) 0.018(2) 0.022(2) -0.006(2) -0.002(2) -0.008(2)
C45 0.017(2) 0.013(2) 0.019(2) 0.001(2) 0.000(2) -0.007(2)
C46 0.016(2) 0.017(2) 0.018(2) -0.004(2) 0.001(2) -0.006(2)
C47 0.017(2) 0.015(2) 0.022(2) -0.003(2) 0.000(2) -0.003(2)
C48 0.020(2) 0.016(2) 0.027(3) -0.006(2) 0.002(2) -0.006(2)
C49 0.026(2) 0.024(2) 0.028(3) -0.006(2) -0.002(2) -0.016(2)
C50 0.020(2) 0.022(2) 0.022(2) -0.005(2) -0.001(2) -0.009(2)
C51 0.017(2) 0.027(2) 0.022(2) -0.003(2) 0.000(2) -0.006(2)
C52 0.026(3) 0.023(2) 0.027(3) 0.005(2) -0.005(2) -0.005(2)
C53 0.031(3) 0.023(2) 0.029(3) 0.003(2) -0.002(2) -0.014(2)
C54 0.024(2) 0.024(2) 0.028(3) -0.002(2) -0.002(2) -0.013(2)
C55 0.018(2) 0.021(2) 0.015(2) -0.003(2) 0.004(2) -0.008(2)
C56 0.016(2) 0.013(2) 0.028(3) -0.002(2) -0.004(2) -0.005(2)
C57 0.018(2) 0.031(3) 0.034(3) 0.002(2) 0.001(2) -0.009(2)
C58 0.016(2) 0.032(3) 0.055(4) 0.008(3) 0.007(2) -0.008(2)
C59 0.013(2) 0.027(3) 0.052(4) 0.003(2) 0.000(2) -0.003(2)
C60 0.013(2) 0.015(2) 0.038(3) 0.001(2) -0.005(2) -0.003(2)
C61 0.029(3) 0.030(3) 0.024(3) -0.005(2) 0.001(2) -0.021(2)
C62 0.034(3) 0.040(3) 0.023(3) -0.014(2) 0.003(2) -0.021(2)
C63 0.028(3) 0.029(3) 0.033(3) -0.016(2) 0.012(2) -0.013(2)
C64 0.020(2) 0.022(2) 0.032(3) -0.006(2) 0.002(2) -0.007(2)
C65 0.015(2) 0.018(2) 0.030(3) -0.009(2) 0.003(2) -0.007(2)
C66 0.014(2) 0.018(2) 0.029(3) -0.005(2) 0.004(2) -0.006(2)
C67 0.020(2) 0.020(2) 0.030(3) -0.006(2) 0.001(2) -0.007(2)
C68 0.020(2) 0.013(2) 0.043(3) -0.005(2) 0.003(2) -0.004(2)
C69 0.022(2) 0.018(2) 0.034(3) 0.001(2) -0.002(2) -0.007(2)
C70 0.016(2) 0.019(2) 0.029(3) 0.001(2) -0.005(2) -0.004(2)
C71 0.020(2) 0.026(2) 0.034(3) -0.015(2) 0.000(2) -0.008(2)
C72 0.028(3) 0.030(3) 0.047(3) -0.016(3) 0.000(2) -0.017(2)
C73 0.026(3) 0.023(2) 0.044(3) -0.010(2) 0.008(2) -0.016(2)
C74 0.023(2) 0.019(2) 0.037(3) -0.006(2) 0.005(2) -0.007(2)
C75 0.013(2) 0.020(2) 0.022(2) -0.008(2) 0.005(2) -0.006(2)
C76 0.019(2) 0.015(2) 0.022(2) -0.002(2) 0.001(2) -0.006(2)
C77 0.030(3) 0.026(2) 0.027(3) -0.006(2) 0.006(2) -0.018(2)
C78 0.030(3) 0.031(3) 0.031(3) -0.004(2) 0.006(2) -0.017(2)
C79 0.042(3) 0.026(3) 0.022(3) -0.002(2) 0.004(2) -0.016(2)
C80 0.025(2) 0.020(2) 0.019(2) 0.002(2) -0.004(2) -0.008(2)

loop_
_atom_site_label
_atom_site_type_symbol
_atom_site_fract_x
_atom_site_fract_y
_atom_site_fract_z
_atom_site_U_iso_or_equiv
_atom_site_thermal_displace_type
_atom_site_occupancy
_atom_site_calc_flag
_atom_site_refinement_flags
_atom_site_disorder_group
Co1 Co 0.05297(4) 0.72660(4) 0.08794(3) 0.01941(13) Uani 1 d . -1
Co2 Co -0.00832(4) 0.67870(3) 0.18749(3) 0.01661(13) Uani 1 d . -1
Co3 Co -0.07482(4) 0.63040(4) 0.28923(3) 0.02156(14) Uani 1 d . -1
Co4 Co 0.71299(4) 0.17837(3) 0.52297(3) 0.01662(13) Uani 1 d . -1
Co5 Co 0.61884(4) 0.21332(3) 0.43268(3) 0.01510(12) Uani 1 d . -1
Co6 Co 0.53101(4) 0.24068(3) 0.33958(3) 0.01647(13) Uani 1 d . -1
Br1 Br 0.12112(3) 0.78017(3) -0.02397(3) 0.03371(13) Uani 1 d . -1
Br2 Br -0.14614(3) 0.57369(3) 0.39993(3) 0.03041(12) Uani 1 d . -1
Br3 Br 0.81300(3) 0.13643(3) 0.62767(3) 0.02671(11) Uani 1 d . -1
Br4 Br 0.42624(3) 0.27833(3) 0.23607(3) 0.02801(12) Uani 1 d . -1
N1 N -0.0277(2) 0.8403(2) 0.1153(2) 0.0224(8) Uani 1 d . -1
N2 N -0.1133(2) 0.7830(2) 0.1819(2) 0.0202(8) Uani 1 d . -1
N3 N -0.1935(2) 0.7221(2) 0.2535(2) 0.0234(8) Uani 1 d . -1
N4 N 0.1427(2) 0.7168(2) 0.1503(2) 0.0209(8) Uani 1 d . -1
N5 N 0.0407(2) 0.7229(2) 0.2448(2) 0.0168(8) Uani 1 d . -1
N6 N -0.0590(2) 0.7162(2) 0.3366(2) 0.0178(8) Uani 1 d . -1
N7 N -0.0444(2) 0.7285(2) 0.0385(2) 0.0223(8) Uani 1 d . -1
N8 N -0.0569(2) 0.6351(2) 0.1292(2) 0.0201(8) Uani 1 d . -1
N9 N -0.0707(2) 0.5474(2) 0.2252(2) 0.0207(8) Uani 1 d . -1
N10 N 0.1276(2) 0.6058(2) 0.0758(2) 0.0213(8) Uani 1 d . -1
N11 N 0.0973(2) 0.5750(2) 0.1935(2) 0.0189(8) Uani 1 d . -1
N12 N 0.0558(2) 0.5539(2) 0.3107(2) 0.0197(8) Uani 1 d . -1
N13 N 0.8113(2) 0.1131(2) 0.4558(2) 0.0185(8) Uani 1 d . -1
N14 N 0.7026(2) 0.1122(2) 0.3939(2) 0.0162(7) Uani 1 d . -1
N15 N 0.5882(2) 0.1187(2) 0.3353(2) 0.0170(7) Uani 1 d . -1
N16 N 0.6873(2) 0.0810(2) 0.5475(2) 0.0183(8) Uani 1 d . -1
N17 N 0.5598(2) 0.1553(2) 0.4863(2) 0.0166(7) Uani 1 d . -1
N18 N 0.4419(2) 0.2290(2) 0.4148(2) 0.0204(8) Uani 1 d . -1
N19 N 0.5972(2) 0.2544(2) 0.5761(2) 0.0186(8) Uani 1 d . -1
N20 N 0.5337(2) 0.3138(2) 0.4697(2) 0.0177(8) Uani 1 d . -1
N21 N 0.4879(2) 0.3596(2) 0.3565(2) 0.0188(8) Uani 1 d . -1
N22 N 0.7295(2) 0.2783(2) 0.4835(2) 0.0201(8) Uani 1 d . -1
N23 N 0.6788(2) 0.2714(2) 0.3799(2) 0.0173(8) Uani 1 d . -1
N24 N 0.6332(2) 0.2477(2) 0.2807(2) 0.0187(8) Uani 1 d . -1
C1 C -0.0092(3) 0.9061(3) 0.0953(3) 0.0291(11) Uani 1 d . -1
H1A H 0.0444(3) 0.8965(3) 0.0671(3) 0.035 Uiso 1 calc R -1
C2 C -0.0639(4) 0.9864(3) 0.1136(3) 0.0348(12) Uani 1 d . -1
H2A H -0.0491(4) 1.0310(3) 0.0976(3) 0.042 Uiso 1 calc R -1
C3 C -0.1410(4) 0.9995(3) 0.1559(3) 0.0349(12) Uani 1 d . -1
H3A H -0.1801(4) 1.0541(3) 0.1691(3) 0.042 Uiso 1 calc R -1
C4 C -0.1615(3) 0.9343(3) 0.1790(3) 0.0276(11) Uani 1 d . -1
H4A H -0.2138(3) 0.9431(3) 0.2089(3) 0.033 Uiso 1 calc R -1
C5 C -0.1031(3) 0.8536(3) 0.1577(2) 0.0212(10) Uani 1 d . -1
C6 C -0.1944(3) 0.7849(3) 0.2036(2) 0.0212(10) Uani 1 d . -1
C7 C -0.2756(3) 0.8447(3) 0.1750(3) 0.0269(11) Uani 1 d . -1
H7A H -0.2753(3) 0.8861(3) 0.1384(3) 0.032 Uiso 1 calc R -1
C8 C -0.3556(3) 0.8435(3) 0.1999(3) 0.0346(13) Uani 1 d . -1
H8A H -0.4104(3) 0.8837(3) 0.1808(3) 0.042 Uiso 1 calc R -1
C9 C -0.3544(3) 0.7828(3) 0.2530(3) 0.0363(13) Uani 1 d . -1
H9A H -0.4088(3) 0.7824(3) 0.2728(3) 0.044 Uiso 1 calc R -1
C10 C -0.2732(3) 0.7228(3) 0.2769(3) 0.0323(12) Uani 1 d . -1
H10A H -0.2730(3) 0.6796(3) 0.3116(3) 0.039 Uiso 1 calc R -1
C11 C 0.2255(3) 0.7040(3) 0.1249(3) 0.0253(10) Uani 1 d . -1
H11A H 0.2402(3) 0.6987(3) 0.0760(3) 0.030 Uiso 1 calc R -1
C12 C 0.2902(3) 0.6981(3) 0.1656(3) 0.0283(11) Uani 1 d . -1
H12A H 0.3474(3) 0.6908(3) 0.1451(3) 0.034 Uiso 1 calc R -1
C13 C 0.2698(3) 0.7032(3) 0.2374(3) 0.0242(10) Uani 1 d . -1
H13A H 0.3128(3) 0.6999(3) 0.2669(3) 0.029 Uiso 1 calc R -1
C14 C 0.1875(3) 0.7130(3) 0.2653(2) 0.0207(10) Uani 1 d . -1
H14A H 0.1736(3) 0.7152(3) 0.3145(2) 0.025 Uiso 1 calc R -1
C15 C 0.1226(3) 0.7198(3) 0.2213(2) 0.0189(9) Uani 1 d . -1
C16 C -0.0019(3) 0.7492(3) 0.3080(2) 0.0175(9) Uani 1 d . -1
C17 C 0.0076(3) 0.8078(3) 0.3431(2) 0.0209(9) Uani 1 d . -1
H17A H 0.0450(3) 0.8325(3) 0.3223(2) 0.025 Uiso 1 calc R -1
C18 C -0.0371(3) 0.8289(3) 0.4071(2) 0.0226(10) Uani 1 d . -1
H18A H -0.0295(3) 0.8672(3) 0.4313(2) 0.027 Uiso 1 calc R -1
C19 C -0.0940(3) 0.7940(3) 0.4368(2) 0.0242(10) Uani 1 d . -1
H19A H -0.1254(3) 0.8076(3) 0.4813(2) 0.029 Uiso 1 calc R -1
C20 C -0.1028(3) 0.7393(3) 0.3991(2) 0.0222(10) Uani 1 d . -1
H20A H -0.1423(3) 0.7164(3) 0.4186(2) 0.027 Uiso 1 calc R -1
C21 C -0.0757(3) 0.7809(3) -0.0198(2) 0.0296(11) Uani 1 d . -1
H21A H -0.0523(3) 0.8197(3) -0.0358(2) 0.035 Uiso 1 calc R -1
C22 C -0.1402(4) 0.7807(3) -0.0576(3) 0.0383(13) Uani 1 d . -1
H22A H -0.1611(4) 0.8190(3) -0.0984(3) 0.046 Uiso 1 calc R -1
C23 C -0.1741(4) 0.7236(3) -0.0350(3) 0.0379(13) Uani 1 d . -1
H23A H -0.2160(4) 0.7201(3) -0.0615(3) 0.045 Uiso 1 calc R -1
C24 C -0.1463(3) 0.6726(3) 0.0260(3) 0.0284(11) Uani 1 d . -1
H24A H -0.1704(3) 0.6345(3) 0.0429(3) 0.034 Uiso 1 calc R -1
C25 C -0.0814(3) 0.6764(3) 0.0642(2) 0.0208(9) Uani 1 d . -1
C26 C -0.0621(3) 0.5624(3) 0.1534(2) 0.0209(9) Uani 1 d . -1
C27 C -0.0498(3) 0.5004(3) 0.1105(3) 0.0269(11) Uani 1 d . -1
H27A H -0.0425(3) 0.5102(3) 0.0608(3) 0.032 Uiso 1 calc R -1
C28 C -0.0485(3) 0.4261(3) 0.1400(3) 0.0332(12) Uani 1 d . -1
H28A H -0.0406(3) 0.3845(3) 0.1112(3) 0.040 Uiso 1 calc R -1
C29 C -0.0589(3) 0.4125(3) 0.2130(3) 0.0329(12) Uani 1 d . -1
H29A H -0.0597(3) 0.3621(3) 0.2348(3) 0.039 Uiso 1 calc R -1
C30 C -0.0681(3) 0.4738(3) 0.2527(3) 0.0275(11) Uani 1 d . -1
H30A H -0.0728(3) 0.4634(3) 0.3025(3) 0.033 Uiso 1 calc R -1
C31 C 0.1656(3) 0.5790(3) 0.0114(2) 0.0256(11) Uani 1 d . -1
H31A H 0.1504(3) 0.6194(3) -0.0286(2) 0.031 Uiso 1 calc R -1
C32 C 0.2240(3) 0.4979(3) 0.0013(3) 0.0323(12) Uani 1 d . -1
H32A H 0.2480(3) 0.4820(3) -0.0446(3) 0.039 Uiso 1 calc R -1
C33 C 0.2476(3) 0.4387(3) 0.0599(3) 0.0333(12) Uani 1 d . -1
H33A H 0.2908(3) 0.3824(3) 0.0546(3) 0.040 Uiso 1 calc R -1
C34 C 0.2085(3) 0.4617(3) 0.1253(3) 0.0296(11) Uani 1 d . -1
H34A H 0.2227(3) 0.4212(3) 0.1652(3) 0.035 Uiso 1 calc R -1
C35 C 0.1465(3) 0.5470(3) 0.1328(3) 0.0231(10) Uani 1 d . -1
C36 C 0.1238(3) 0.5388(2) 0.2599(2) 0.0183(9) Uani 1 d . -1
C37 C 0.2136(3) 0.4970(3) 0.2786(2) 0.0229(10) Uani 1 d . -1
H37A H 0.2612(3) 0.4868(3) 0.2433(2) 0.028 Uiso 1 calc R -1
C38 C 0.2323(3) 0.4710(3) 0.3479(3) 0.0253(10) Uani 1 d . -1
H38A H 0.2929(3) 0.4429(3) 0.3605(3) 0.030 Uiso 1 calc R -1
C39 C 0.1635(3) 0.4855(3) 0.3994(3) 0.0259(10) Uani 1 d . -1
H39A H 0.1753(3) 0.4670(3) 0.4475(3) 0.031 Uiso 1 calc R -1
C40 C 0.0766(3) 0.5278(3) 0.3784(2) 0.0233(10) Uani 1 d . -1
H40A H 0.0287(3) 0.5392(3) 0.4136(2) 0.028 Uiso 1 calc R -1
C41 C 0.8969(3) 0.0980(3) 0.4610(3) 0.0217(10) Uani 1 d . -1
H41A H 0.9099(3) 0.1183(3) 0.4988(3) 0.026 Uiso 1 calc R -1
C42 C 0.9661(3) 0.0546(3) 0.4139(2) 0.0233(10) Uani 1 d . -1
H42A H 1.0258(3) 0.0435(3) 0.4200(2) 0.028 Uiso 1 calc R -1
C43 C 0.9470(3) 0.0272(3) 0.3573(3) 0.0253(10) Uani 1 d . -1
H43A H 0.9936(3) -0.0023(3) 0.3238(3) 0.030 Uiso 1 calc R -1
C44 C 0.8609(3) 0.0428(3) 0.3501(2) 0.0220(10) Uani 1 d . -1
H44A H 0.8474(3) 0.0243(3) 0.3114(2) 0.026 Uiso 1 calc R -1
C45 C 0.7918(3) 0.0865(2) 0.4001(2) 0.0170(9) Uani 1 d . -1
C46 C 0.6705(3) 0.0708(3) 0.3612(2) 0.0173(9) Uani 1 d . -1
C47 C 0.7118(3) -0.0173(3) 0.3595(2) 0.0195(9) Uani 1 d . -1
H47A H 0.7694(3) -0.0509(3) 0.3772(2) 0.023 Uiso 1 calc R -1
C48 C 0.6689(3) -0.0541(3) 0.3322(2) 0.0216(10) Uani 1 d . -1
H48A H 0.6974(3) -0.1129(3) 0.3296(2) 0.026 Uiso 1 calc R -1
C49 C 0.5839(3) -0.0052(3) 0.3087(2) 0.0239(10) Uani 1 d . -1
H49A H 0.5521(3) -0.0301(3) 0.2916(2) 0.029 Uiso 1 calc R -1
C50 C 0.5462(3) 0.0803(3) 0.3105(2) 0.0215(10) Uani 1 d . -1
H50A H 0.4882(3) 0.1140(3) 0.2936(2) 0.026 Uiso 1 calc R -1
C51 C 0.7482(3) 0.0062(3) 0.5771(2) 0.0239(10) Uani 1 d . -1
H51A H 0.8044(3) 0.0015(3) 0.5868(2) 0.029 Uiso 1 calc R -1
C52 C 0.7332(3) -0.0631(3) 0.5937(3) 0.0283(11) Uani 1 d . -1
H52A H 0.7785(3) -0.1143(3) 0.6136(3) 0.034 Uiso 1 calc R -1
C53 C 0.6502(3) -0.0571(3) 0.5811(3) 0.0274(11) Uani 1 d . -1
H53A H 0.6366(3) -0.1030(3) 0.5945(3) 0.033 Uiso 1 calc R -1
C54 C 0.5885(3) 0.0175(3) 0.5486(2) 0.0242(10) Uani 1 d . -1
H54A H 0.5319(3) 0.0230(3) 0.5391(2) 0.029 Uiso 1 calc R -1
C55 C 0.6086(3) 0.0856(3) 0.5295(2) 0.0187(9) Uani 1 d . -1
C56 C 0.4702(3) 0.1852(3) 0.4781(2) 0.0195(9) Uani 1 d . -1
C57 C 0.4089(3) 0.1796(3) 0.5326(3) 0.0293(11) Uani 1 d . -1
H57A H 0.4296(3) 0.1489(3) 0.5765(3) 0.035 Uiso 1 calc R -1
C58 C 0.3195(3) 0.2187(3) 0.5221(3) 0.0376(13) Uani 1 d . -1
H58A H 0.2774(3) 0.2150(3) 0.5584(3) 0.045 Uiso 1 calc R -1
C59 C 0.2906(3) 0.2639(3) 0.4577(3) 0.0344(12) Uani 1 d . -1
H59A H 0.2285(3) 0.2921(3) 0.4497(3) 0.041 Uiso 1 calc R -1
C60 C 0.3526(3) 0.2674(3) 0.4058(3) 0.0234(10) Uani 1 d . -1
H60A H 0.3323(3) 0.2980(3) 0.3617(3) 0.028 Uiso 1 calc R -1
C61 C 0.5906(3) 0.2479(3) 0.6468(2) 0.0246(10) Uani 1 d . -1
H61A H 0.6402(3) 0.2055(3) 0.6710(2) 0.030 Uiso 1 calc R -1
C62 C 0.5159(3) 0.2993(3) 0.6865(3) 0.0303(11) Uani 1 d . -1
H62A H 0.5150(3) 0.2937(3) 0.7364(3) 0.036 Uiso 1 calc R -1
C63 C 0.4419(3) 0.3597(3) 0.6508(3) 0.0297(11) Uani 1 d . -1
H63A H 0.3894(3) 0.3960(3) 0.6762(3) 0.036 Uiso 1 calc R -1
C64 C 0.4460(3) 0.3659(3) 0.5784(3) 0.0256(10) Uani 1 d . -1
H64A H 0.3950(3) 0.4053(3) 0.5539(3) 0.031 Uiso 1 calc R -1
C65 C 0.5251(3) 0.3144(3) 0.5403(2) 0.0208(10) Uani 1 d . -1
C66 C 0.4884(3) 0.3804(3) 0.4218(2) 0.0213(10) Uani 1 d . -1
C67 C 0.4533(3) 0.4653(3) 0.4327(3) 0.0239(10) Uani 1 d . -1
H67A H 0.4488(3) 0.4807(3) 0.4787(3) 0.029 Uiso 1 calc R -1
C68 C 0.4255(3) 0.5262(3) 0.3771(3) 0.0272(11) Uani 1 d . -1
H68A H 0.4017(3) 0.5837(3) 0.3844(3) 0.033 Uiso 1 calc R -1
C69 C 0.4323(3) 0.5033(3) 0.3105(3) 0.0257(10) Uani 1 d . -1
H69A H 0.4160(3) 0.5444(3) 0.2711(3) 0.031 Uiso 1 calc R -1
C70 C 0.4631(3) 0.4201(3) 0.3023(3) 0.0228(10) Uani 1 d . -1
H70A H 0.4671(3) 0.4045(3) 0.2564(3) 0.027 Uiso 1 calc R -1
C71 C 0.7576(3) 0.3171(3) 0.5228(3) 0.0262(11) Uani 1 d . -1
H71A H 0.7667(3) 0.2969(3) 0.5711(3) 0.031 Uiso 1 calc R -1
C72 C 0.7738(3) 0.3852(3) 0.4960(3) 0.0325(12) Uani 1 d . -1
H72A H 0.7960(3) 0.4092(3) 0.5247(3) 0.039 Uiso 1 calc R -1
C73 C 0.7567(3) 0.4171(3) 0.4262(3) 0.0292(11) Uani 1 d . -1
H73A H 0.7665(3) 0.4638(3) 0.4065(3) 0.035 Uiso 1 calc R -1
C74 C 0.7255(3) 0.3804(3) 0.3862(3) 0.0275(11) Uani 1 d . -1
H74A H 0.7118(3) 0.4029(3) 0.3390(3) 0.033 Uiso 1 calc R -1
C75 C 0.7137(3) 0.3094(3) 0.4145(2) 0.0193(9) Uani 1 d . -1
C76 C 0.6921(3) 0.2651(3) 0.3090(2) 0.0197(9) Uani 1 d . -1
C77 C 0.7665(3) 0.2671(3) 0.2670(3) 0.0261(10) Uani 1 d . -1
H77A H 0.8077(3) 0.2791(3) 0.2867(3) 0.031 Uiso 1 calc R -1
C78 C 0.7788(3) 0.2517(3) 0.1982(3) 0.0301(11) Uani 1 d . -1
H78A H 0.8281(3) 0.2540(3) 0.1697(3) 0.036 Uiso 1 calc R -1
C79 C 0.7190(3) 0.2327(3) 0.1698(3) 0.0307(11) Uani 1 d . -1
H79A H 0.7267(3) 0.2215(3) 0.1220(3) 0.037 Uiso 1 calc R -1
C80 C 0.6489(3) 0.2306(3) 0.2129(2) 0.0225(10) Uani 1 d . -1
H80A H 0.6088(3) 0.2164(3) 0.1940(2) 0.027 Uiso 1 calc R -1
C1S C -0.4187(7) 0.6414(6) 0.1168(6) 0.068(5) Uiso 0.40 d PG 1
C2S C -0.4331(6) 0.5709(7) 0.1335(7) 0.029(4) Uiso 0.40 d PGD 1
C3S C -0.3736(8) 0.5017(6) 0.1743(7) 0.072(6) Uiso 0.40 d PG 1
C4S C -0.2998(7) 0.5030(6) 0.1982(6) 0.047(4) Uiso 0.40 d PG 1
C5S C -0.2855(6) 0.5736(7) 0.1815(6) 0.040(3) Uiso 0.40 d PG 1
C6S C -0.3449(8) 0.6428(6) 0.1408(7) 0.058(5) Uiso 0.40 d PGD 1
C7S C -0.4766(12) 0.7056(11) 0.0744(10) 0.067(5) Uiso 0.40 d PD 1
C1' C -0.3931(6) 0.6709(4) 0.1071(4) 0.069(3) Uiso 0.60 d PG 2
C2' C -0.4493(5) 0.6350(6) 0.1019(5) 0.056(3) Uiso 0.60 d PG 2
C3' C -0.4343(6) 0.5589(6) 0.1403(6) 0.088(7) Uiso 0.60 d PG 2
C4' C -0.3632(7) 0.5186(5) 0.1838(6) 0.078(4) Uiso 0.60 d PG 2
C5' C -0.3071(5) 0.5545(5) 0.1890(4) 0.076(4) Uiso 0.60 d PG 2
C6' C -0.3220(5) 0.6307(5) 0.1506(5) 0.040(3) Uiso 0.60 d PG 2
C7' C -0.4076(9) 0.7461(9) 0.0654(7) 0.081(4) Uiso 0.60 d P 2
C8S C -0.0010(6) 0.2449(7) 0.3737(5) 0.077(4) Uiso 0.60 d PG 1
C9S C 0.0419(7) 0.1984(5) 0.3169(6) 0.066(3) Uiso 0.60 d PG 1
C10S C 0.1099(7) 0.2104(6) 0.2762(4) 0.079(4) Uiso 0.60 d PG 1
C11S C 0.1351(6) 0.2690(7) 0.2922(5) 0.078(4) Uiso 0.60 d PG 1
C12S C 0.0922(8) 0.3154(6) 0.3490(6) 0.070(4) Uiso 0.60 d PG 1
C13S C 0.0241(7) 0.3034(6) 0.3898(4) 0.069(4) Uiso 0.60 d PG 1
C14S C 0.1868(13) 0.2930(13) 0.2596(11) 0.109(6) Uiso 0.50 d P 1
C8' C 0.0869(6) 0.2012(5) 0.2879(5) 0.018(2) Uiso 0.40 d PG 3
C9' C 0.0223(6) 0.2242(6) 0.3437(5) 0.028(3) Uiso 0.40 d PGD 3
C10' C 0.0142(6) 0.2850(6) 0.3846(4) 0.033(3) Uiso 0.40 d PG 3
C11' C 0.0708(7) 0.3229(5) 0.3697(5) 0.023(3) Uiso 0.40 d PG 3
C12' C 0.1353(6) 0.2999(6) 0.3138(5) 0.033(3) Uiso 0.40 d PG 3
C13' C 0.1434(6) 0.2391(6) 0.2730(4) 0.038(3) Uiso 0.40 d PGD 3
C14' C 0.0910(9) 0.1328(9) 0.2445(8) 0.064(4) Uiso 0.50 d PD 3
C15S C 0.1441(16) -0.0519(16) 0.1749(14) 0.151(9) Uiso 0.50 d P 1
C16S C 0.1660(12) -0.0143(11) 0.1017(11) 0.081(5) Uiso 0.50 d P 1
C17S C 0.2365(14) -0.0834(14) 0.0668(12) 0.105(6) Uiso 0.50 d P 1
C18S C 0.2759(11) -0.0588(10) -0.0053(9) 0.050(4) Uiso 0.50 d P 1
C19S C 0.3715(11) -0.1235(11) -0.0591(10) 0.075(5) Uiso 0.50 d P 1
C20S C 0.4115(10) -0.1164(9) -0.0954(8) 0.061(4) Uiso 0.50 d P 1
C15' C 0.3763(8) -0.0463(8) -0.0799(7) 0.048(3) Uiso 0.50 d P 2
C16' C 0.2973(7) -0.0112(7) -0.0289(6) 0.041(3) Uiso 0.50 d P 2
C17' C 0.2544(11) -0.0570(10) 0.0139(9) 0.047(4) Uiso 0.50 d P 2
C18' C 0.3768(10) -0.1770(10) -0.0472(8) 0.064(4) Uiso 0.50 d P 2
C19' C 0.1784(12) -0.0251(11) 0.0607(10) 0.073(5) Uiso 0.50 d P 2
C20' C 0.3091(8) -0.1460(7) -0.0029(6) 0.045(3) Uiso 0.50 d P 2
C21S C 0.4912(8) 0.4644(7) 0.0298(6) 0.039(3) Uiso 0.50 d P .
C22S C 0.4135(9) 0.5363(8) 0.0170(8) 0.039(2) Uiso 0.50 d PD .
C23S C 0.4103(9) 0.5979(8) -0.0380(7) 0.053(3) Uiso 0.50 d P .
C24S C 0.4815(12) 0.5942(10) -0.0817(9) 0.064(5) Uiso 0.50 d P .
C25S C 0.5739(10) 0.5114(9) -0.0665(8) 0.061(4) Uiso 0.50 d P .
C26S C 0.5719(9) 0.4493(9) -0.0062(8) 0.039(2) Uiso 0.50 d PD .
C27S C 0.4821(10) 0.4097(10) 0.0870(9) 0.058(4) Uiso 0.50 d PD .
C28S C 0.3860(12) 0.1125(7) 0.1578(8) 0.066(6) Uiso 0.40 d PG 1
C29S C 0.4098(11) 0.0667(9) 0.1000(6) 0.075(7) Uiso 0.40 d PG 1
C30S C 0.4085(10) -0.0104(8) 0.1068(6) 0.037(4) Uiso 0.40 d PG 1
C31S C 0.3834(9) -0.0418(7) 0.1714(6) 0.047(4) Uiso 0.40 d PG 1
C32S C 0.3595(10) 0.0040(8) 0.2292(5) 0.052(5) Uiso 0.40 d PG 1
C33S C 0.3608(11) 0.0811(8) 0.2224(6) 0.052(5) Uiso 0.40 d PG 1
C34S C 0.3719(9) -0.1285(9) 0.1787(8) 0.064(4) Uiso 0.50 d P 1
C28' C 0.3935(6) -0.0665(4) 0.1828(4) 0.059(4) Uiso 0.60 d PG 2
C29' C 0.4063(6) -0.0311(5) 0.1159(4) 0.038(3) Uiso 0.60 d PG 2
C30' C 0.3992(7) 0.0494(5) 0.1067(4) 0.055(3) Uiso 0.60 d PG 2
C31' C 0.3792(7) 0.0946(4) 0.1645(5) 0.061(4) Uiso 0.60 d PG 2
C32' C 0.3663(7) 0.0592(5) 0.2314(4) 0.044(3) Uiso 0.60 d PG 2
C33' C 0.3735(6) -0.0213(5) 0.2405(3) 0.050(3) Uiso 0.60 d PG 2
C34' C 0.3967(9) 0.0937(9) 0.0312(8) 0.065(4) Uiso 0.50 d P 2

loop_
_atom_type_symbol
_atom_type_description
_atom_type_scat_dispersion_real
_atom_type_scat_dispersion_imag
_atom_type_scat_source
C C 0.0033 0.0016 'International Tables Vol C Tables 4.2.6.8 and 6.1.1.4'
H H 0.0000 0.0000 'International Tables Vol C Tables 4.2.6.8 and 6.1.1.4'
N N 0.0061 0.0033 'International Tables Vol C Tables 4.2.6.8 and 6.1.1.4'
Co Co 0.3494 0.9721 'International Tables Vol C Tables 4.2.6.8 and 6.1.1.4'
Br Br -0.2901 2.4595 'International Tables Vol C Tables 4.2.6.8 and 6.1.1.4'

loop_
_geom_angle_atom_site_label_1
_geom_angle_atom_site_label_2
_geom_angle_atom_site_label_3
_geom_angle
_geom_angle_site_symmetry_1
_geom_angle_site_symmetry_3
_geom_angle_publ_flag
Co1 Co2 Co3 178.72(3) . . y
Co2 Co1 Br1 179.71(3) . . y
Co2 Co3 Br2 178.60(3) . . y
N4 Co1 N1 89.95(14) . . y
N1 Co1 N7 90.12(15) . . y
N4 Co1 N10 87.83(14) . . y
N1 Co1 N10 170.6(2) . . y
N4 Co1 N7 170.9(2) . . y
N7 Co1 N10 90.63(14) . . y
N2 Co2 N5 89.52(15) . . y
N2 Co2 N8 90.40(15) . . y
N11 Co2 N2 179.3(2) . . y
N5 Co2 N8 179.3(2) . . y
N11 Co2 N5 89.81(14) . . y
N11 Co2 N8 90.26(15) . . y
N6 Co3 N3 90.05(14) . . y
N3 Co3 N9 92.53(14) . . y
N3 Co3 N12 167.3(2) . . y
N6 Co3 N9 167.34(15) . . y
N6 Co3 N12 84.52(13) . . y
N12 Co3 N9 90.38(14) . . y
N1 Co1 Br1 93.99(11) . . y
N4 Co1 Br1 95.07(11) . . y
N7 Co1 Br1 93.98(12) . . y
N10 Co1 Br1 95.33(11) . . y
N3 Co3 Br2 95.81(11) . . y
N6 Co3 Br2 97.22(10) . . y
N9 Co3 Br2 94.85(11) . . y
N12 Co3 Br2 96.30(11) . . y
N4 Co1 Co2 85.21(12) . . ?
N1 Co1 Co2 86.06(11) . . ?
N7 Co1 Co2 85.74(12) . . ?
N10 Co1 Co2 84.63(11) . . ?
N11 Co2 Co1 90.79(12) . . ?
N2 Co2 Co1 89.07(12) . . ?
N5 Co2 Co1 90.00(11) . . ?
N8 Co2 Co1 89.34(12) . . ?
N11 Co2 Co3 90.14(12) . . ?
N2 Co2 Co3 90.01(12) . . ?
N5 Co2 Co3 90.89(11) . . ?
N8 Co2 Co3 89.77(12) . . ?
N6 Co3 Co2 83.97(10) . . ?
N3 Co3 Co2 84.90(11) . . ?
N12 Co3 Co2 83.08(11) . . ?
N9 Co3 Co2 83.91(11) . . ?
Co6 Co5 Co4 176.48(3) . . y
Co5 Co4 Br3 177.10(3) . . y
Co5 Co6 Br4 177.39(3) . . y
N16 Co4 N13 89.18(14) . . y
N13 Co4 N19 169.13(15) . . y
N13 Co4 N22 88.09(14) . . y
N16 Co4 N19 91.67(14) . . y
N16 Co4 N22 170.44(15) . . y
N22 Co4 N19 89.31(14) . . y
N17 Co5 N14 89.88(15) . . y
N20 Co5 N14 178.64(15) . . y
N23 Co5 N14 90.23(15) . . y
N17 Co5 N20 89.81(15) . . y
N17 Co5 N23 179.3(2) . . y
N23 Co5 N20 90.10(15) . . y
N15 Co6 N18 89.16(14) . . y
N15 Co6 N21 170.12(15) . . y
N15 Co6 N24 90.18(14) . . y
N21 Co6 N18 90.80(14) . . y
N24 Co6 N18 169.02(15) . . y
N24 Co6 N21 87.98(14) . . y
N16 Co4 Br3 92.67(10) . . y
N13 Co4 Br3 95.39(10) . . y
N22 Co4 Br3 96.70(11) . . y
N19 Co4 Br3 95.40(10) . . y
N15 Co6 Br4 95.82(10) . . y
N18 Co6 Br4 94.56(11) . . y
N21 Co6 Br4 94.03(10) . . y
N24 Co6 Br4 96.41(11) . . y
N16 Co4 Co5 84.93(10) . . ?
N13 Co4 Co5 86.23(10) . . ?
N22 Co4 Co5 85.75(11) . . ?
N19 Co4 Co5 83.05(10) . . ?
N17 Co5 Co6 90.41(11) . . ?
N23 Co5 Co6 90.33(11) . . ?
N20 Co5 Co6 90.76(11) . . ?
N14 Co5 Co6 87.91(10) . . ?
N17 Co5 Co4 89.57(11) . . ?
N23 Co5 Co4 89.70(11) . . ?
N20 Co5 Co4 92.76(11) . . ?
N14 Co5 Co4 88.57(10) . . ?
N15 Co6 Co5 86.60(10) . . ?
N24 Co6 Co5 84.56(11) . . ?
N21 Co6 Co5 83.57(10) . . ?
N18 Co6 Co5 84.46(11) . . ?
C1 N1 C5 118.0(4) . . ?
C1 N1 Co1 122.2(3) . . ?
C5 N1 Co1 119.7(3) . . ?
C6 N2 C5 123.1(4) . . ?
C6 N2 Co2 119.1(3) . . ?
C5 N2 Co2 117.7(3) . . ?
C10 N3 C6 117.9(4) . . ?
C10 N3 Co3 122.0(3) . . ?
C6 N3 Co3 120.1(3) . . ?
C11 N4 C15 118.4(4) . . ?
C11 N4 Co1 121.1(3) . . ?
C15 N4 Co1 120.4(3) . . ?
C16 N5 C15 123.5(3) . . ?
C16 N5 Co2 119.9(3) . . ?
C15 N5 Co2 116.5(3) . . ?
C20 N6 C16 118.3(4) . . ?
C20 N6 Co3 119.6(3) . . ?
C16 N6 Co3 122.0(3) . . ?
C21 N7 C25 118.9(4) . . ?
C21 N7 Co1 121.5(3) . . ?
C25 N7 Co1 119.5(3) . . ?
C25 N8 C26 123.5(4) . . ?
C25 N8 Co2 118.1(3) . . ?
C26 N8 Co2 118.3(3) . . ?
C30 N9 C26 118.6(4) . . ?
C30 N9 Co3 120.4(3) . . ?
C26 N9 Co3 120.7(3) . . ?
C31 N10 C35 117.9(4) . . ?
C31 N10 Co1 121.6(3) . . ?
C35 N10 Co1 120.4(3) . . ?
C35 N11 C36 124.7(4) . . ?
C35 N11 Co2 118.1(3) . . ?
C36 N11 Co2 116.7(3) . . ?
C40 N12 C36 118.6(4) . . ?
C40 N12 Co3 119.1(3) . . ?
C36 N12 Co3 121.5(3) . . ?
C41 N13 C45 118.7(4) . . ?
C41 N13 Co4 121.8(3) . . ?
C45 N13 Co4 119.4(3) . . ?
C46 N14 C45 123.9(3) . . ?
C46 N14 Co5 118.3(3) . . ?
C45 N14 Co5 117.7(3) . . ?
C50 N15 C46 119.0(4) . . ?
C50 N15 Co6 121.9(3) . . ?
C46 N15 Co6 119.0(3) . . ?
C51 N16 C55 117.6(4) . . ?
C51 N16 Co4 122.2(3) . . ?
C55 N16 Co4 120.0(3) . . ?
C55 N17 C56 124.1(4) . . ?
C55 N17 Co5 118.5(3) . . ?
C56 N17 Co5 117.3(3) . . ?
C60 N18 C56 118.1(4) . . ?
C60 N18 Co6 121.8(3) . . ?
C56 N18 Co6 120.1(3) . . ?
C61 N19 C65 118.7(4) . . ?
C61 N19 Co4 120.5(3) . . ?
C65 N19 Co4 120.8(3) . . ?
C65 N20 C66 126.1(3) . . ?
C65 N20 Co5 117.3(3) . . ?
C66 N20 Co5 116.6(3) . . ?
C70 N21 C66 119.2(4) . . ?
C70 N21 Co6 119.9(3) . . ?
C66 N21 Co6 120.8(3) . . ?
C71 N22 C75 118.2(4) . . ?
C71 N22 Co4 121.7(3) . . ?
C75 N22 Co4 120.1(3) . . ?
C75 N23 C76 124.0(4) . . ?
C75 N23 Co5 119.0(3) . . ?
C76 N23 Co5 116.7(3) . . ?
C80 N24 C76 118.3(4) . . ?
C80 N24 Co6 120.9(3) . . ?
C76 N24 Co6 120.6(3) . . ?
N1 C1 C2 123.8(5) . . ?
C1 C2 C3 117.8(5) . . ?
C4 C3 C2 120.6(4) . . ?
C3 C4 C5 118.9(5) . . ?
N1 C5 N2 115.2(4) . . ?
N1 C5 C4 120.9(4) . . ?
N2 C5 C4 123.7(4) . . ?
N2 C6 N3 116.4(4) . . ?
N2 C6 C7 123.4(4) . . ?
N3 C6 C7 120.1(4) . . ?
C8 C7 C6 120.4(5) . . ?
C7 C8 C9 118.8(5) . . ?
C10 C9 C8 119.0(5) . . ?
N3 C10 C9 123.6(5) . . ?
N4 C11 C12 123.7(4) . . ?
C11 C12 C13 118.2(4) . . ?
C14 C13 C12 119.5(4) . . ?
C13 C14 C15 120.4(4) . . ?
N4 C15 N5 115.2(4) . . ?
N4 C15 C14 119.7(4) . . ?
N5 C15 C14 124.9(4) . . ?
N5 C16 N6 115.3(4) . . ?
N5 C16 C17 124.7(4) . . ?
N6 C16 C17 120.0(4) . . ?
C18 C17 C16 120.0(4) . . ?
C17 C18 C19 119.9(4) . . ?
C20 C19 C18 117.5(4) . . ?
N6 C20 C19 124.2(4) . . ?
N7 C21 C22 122.9(5) . . ?
C21 C22 C23 118.8(5) . . ?
C24 C23 C22 119.1(5) . . ?
C23 C24 C25 120.1(5) . . ?
N7 C25 N8 115.6(4) . . ?
N7 C25 C24 119.9(4) . . ?
N8 C25 C24 124.3(4) . . ?
N8 C26 N9 115.5(4) . . ?
N8 C26 C27 124.4(4) . . ?
N9 C26 C27 119.8(4) . . ?
C28 C27 C26 120.4(5) . . ?
C27 C28 C29 119.1(4) . . ?
C30 C29 C28 118.4(5) . . ?
N9 C30 C29 123.8(5) . . ?
C32 C31 N10 123.9(5) . . ?
C31 C32 C33 118.3(5) . . ?
C34 C33 C32 120.1(4) . . ?
C33 C34 C35 119.3(5) . . ?
N11 C35 N10 115.3(4) . . ?
N11 C35 C34 124.1(5) . . ?
N10 C35 C34 120.4(4) . . ?
N12 C36 N11 115.1(4) . . ?
N12 C36 C37 119.8(4) . . ?
N11 C36 C37 124.7(4) . . ?
C38 C37 C36 120.0(4) . . ?
C37 C38 C39 120.2(4) . . ?
C38 C39 C40 117.5(4) . . ?
N12 C40 C39 123.8(4) . . ?
N13 C41 C42 122.9(4) . . ?
C41 C42 C43 118.8(4) . . ?
C44 C43 C42 119.5(4) . . ?
C43 C44 C45 120.2(4) . . ?
N14 C45 N13 115.3(4) . . ?
N14 C45 C44 124.5(4) . . ?
N13 C45 C44 119.9(4) . . ?
N14 C46 N15 115.5(3) . . ?
N14 C46 C47 124.6(4) . . ?
N15 C46 C47 119.6(4) . . ?
C48 C47 C46 120.1(4) . . ?
C47 C48 C49 119.8(4) . . ?
C50 C49 C48 118.5(4) . . ?
N15 C50 C49 123.0(4) . . ?
N16 C51 C52 123.8(4) . . ?
C51 C52 C53 119.1(4) . . ?
C54 C53 C52 118.0(4) . . ?
C53 C54 C55 120.7(4) . . ?
N17 C55 N16 114.5(4) . . ?
N17 C55 C54 124.7(4) . . ?
N16 C55 C54 120.4(4) . . ?
N18 C56 N17 115.1(4) . . ?
N18 C56 C57 121.1(4) . . ?
N17 C56 C57 123.4(4) . . ?
C58 C57 C56 119.6(5) . . ?
C57 C58 C59 119.2(5) . . ?
C60 C59 C58 119.4(4) . . ?
N18 C60 C59 122.6(5) . . ?
N19 C61 C62 123.9(5) . . ?
C61 C62 C63 117.9(5) . . ?
C64 C63 C62 119.3(4) . . ?
C63 C64 C65 120.5(4) . . ?
N20 C65 N19 115.7(3) . . ?
N20 C65 C64 124.4(4) . . ?
N19 C65 C64 119.6(4) . . ?
N21 C66 N20 115.0(4) . . ?
N21 C66 C67 119.3(4) . . ?
N20 C66 C67 125.3(4) . . ?
C68 C67 C66 120.2(4) . . ?
C67 C68 C69 119.5(4) . . ?
C70 C69 C68 118.7(5) . . ?
N21 C70 C69 122.7(4) . . ?
N22 C71 C72 123.3(5) . . ?
C73 C72 C71 118.3(4) . . ?
C74 C73 C72 119.3(5) . . ?
C73 C74 C75 120.5(5) . . ?
N23 C75 N22 114.8(4) . . ?
N23 C75 C74 124.6(4) . . ?
N22 C75 C74 120.3(4) . . ?
N24 C76 N23 115.4(4) . . ?
N24 C76 C77 120.0(4) . . ?
N23 C76 C77 124.2(4) . . ?
C78 C77 C76 119.9(4) . . ?
C77 C78 C79 119.9(5) . . ?
C80 C79 C78 117.8(4) . . ?
N24 C80 C79 124.0(4) . . ?
C7S C1S C2S 117.5(9) . . ?
C7S C1S C6S 122.4(9) . . ?
C2S C1S C6S 120.0 . . ?
C1S C2S C3S 120.0 . . ?
C2S C3S C4S 120.0 . . ?
C5S C4S C3S 120.0 . . ?
C4S C5S C6S 120.0 . . ?
C5S C6S C1S 120.0 . . ?
C2' C1' C6' 120.0 . . ?
C2' C1' C7' 118.7(8) . . ?
C6' C1' C7' 121.3(8) . . ?
C3' C2' C1' 120.0 . . ?
C2' C3' C4' 120.0 . . ?
C5' C4' C3' 120.0 . . ?
C4' C5' C6' 120.0 . . ?
C5' C6' C1' 120.0 . . ?
C9S C8S C13S 120.0 . . ?
C8S C9S C10S 120.0 . . ?
C9S C10S C11S 120.0 . . ?
C14S C11S C10S 129.1(14) . . ?
C14S C11S C12S 110.5(14) . . ?
C10S C11S C12S 120.0 . . ?
C13S C12S C11S 120.0 . . ?
C12S C13S C8S 120.0 . . ?
C9' C8' C13' 120.0 . . ?
C9' C8' C14' 116.6(7) . . ?
C13' C8' C14' 123.4(7) . . ?
C8' C9' C10' 120.0 . . ?
C9' C10' C11' 120.0 . . ?
C12' C11' C10' 120.0 . . ?
C13' C12' C11' 120.0 . . ?
C12' C13' C8' 120.0 . . ?
C17S C16S C15S 106.8(18) . . ?
C16S C17S C18S 115.6(18) . . ?
C17S C18S C19S 129.1(14) . . ?
C20S C19S C18S 138.0(20) . . ?
C17' C16' C15' 126.5(12) . . ?
C19' C17' C16' 127.7(14) . . ?
C19' C17' C20' 127.7(15) . . ?
C16' C17' C20' 104.7(13) . . ?
C18' C20' C17' 129.6(14) . . ?
C25S C21S C24S 81.4(13) 2_665 2_665 ?
C25S C21S C22S 53.6(10) 2_665 . ?
C24S C21S C22S 135.0(14) 2_665 . ?
C25S C21S C26S 166.1(13) 2_665 . ?
C24S C21S C26S 99.9(12) 2_665 . ?
C22S C21S C26S 123.3(12) . . ?
C25S C21S C27S 61.3(10) 2_665 . ?
C24S C21S C27S 24.3(9) 2_665 . ?
C22S C21S C27S 113.8(12) . . ?
C26S C21S C27S 122.8(12) . . ?
C25S C21S C26S 68.5(11) 2_665 2_665 ?
C24S C21S C26S 147.4(14) 2_665 2_665 ?
C22S C21S C26S 17.8(8) . 2_665 ?
C26S C21S C26S 106.4(10) . 2_665 ?
C27S C21S C26S 129.8(12) . 2_665 ?
C25S C21S C23S 136.2(13) 2_665 2_665 ?
C24S C21S C23S 56.8(10) 2_665 2_665 ?
C22S C21S C23S 163.1(12) . 2_665 ?
C26S C21S C23S 43.1(8) . 2_665 ?
C27S C21S C23S 80.1(10) . 2_665 ?
C26S C21S C23S 145.5(12) 2_665 2_665 ?
C25S C21S C21S 117.8(13) 2_665 2_665 ?
C24S C21S C21S 149.7(15) 2_665 2_665 ?
C22S C21S C21S 67.8(9) . 2_665 ?
C26S C21S C21S 55.7(9) . 2_665 ?
C27S C21S C21S 170.9(13) . 2_665 ?
C26S C21S C21S 50.6(7) 2_665 2_665 ?
C23S C21S C21S 97.0(11) 2_665 2_665 ?
C25S C21S C22S 157.8(12) 2_665 2_665 ?
C24S C21S C22S 106.8(12) 2_665 2_665 ?
C22S C21S C22S 114.7(9) . 2_665 ?
C26S C21S C22S 9.8(9) . 2_665 ?
C27S C21S C22S 130.6(11) . 2_665 ?
C26S C21S C22S 97.4(9) 2_665 2_665 ?
C23S C21S C22S 50.5(8) 2_665 2_665 ?
C21S C21S C22S 47.0(7) 2_665 2_665 ?
C26S C22S C25S 133.4(39) 2_665 2_665 ?
C26S C22S C21S 93.4(33) 2_665 . ?
C25S C22S C21S 53.9(10) 2_665 . ?
C26S C22S C23S 35.9(30) 2_665 . ?
C25S C22S C23S 168.9(16) 2_665 . ?
C21S C22S C23S 121.5(12) . . ?
C26S C22S C21S 31.2(28) 2_665 2_665 ?
C25S C22S C21S 115.7(13) 2_665 2_665 ?
C21S C22S C21S 65.3(9) . 2_665 ?
C23S C22S C21S 57.0(8) . 2_665 ?
C26S C23S C24S 113.9(15) 2_665 . ?
C26S C23S C22S 14.2(11) 2_665 . ?
C24S C23S C22S 124.9(13) . . ?
C26S C23S C21S 60.7(10) 2_665 2_665 ?
C24S C23S C21S 53.1(9) . 2_665 ?
C22S C23S C21S 72.5(10) . 2_665 ?
C26S C23S C27S 107.7(13) 2_665 2_665 ?
C24S C23S C27S 8.3(10) . 2_665 ?
C22S C23S C27S 119.7(11) . 2_665 ?
C21S C23S C27S 47.3(7) 2_665 2_665 ?
C27S C24S C21S 88.7(30) 2_665 2_665 ?
C27S C24S C23S 152.1(36) 2_665 . ?
C21S C24S C23S 70.1(12) 2_665 . ?
C27S C24S C25S 51.8(25) 2_665 . ?
C21S C24S C25S 45.6(9) 2_665 . ?
C23S C24S C25S 114.4(14) . . ?
C22S C25S C21S 72.5(13) 2_665 2_665 ?
C22S C25S C27S 139.3(17) 2_665 2_665 ?
C21S C25S C27S 68.7(11) 2_665 2_665 ?
C22S C25S C26S 12.6(11) 2_665 . ?
C21S C25S C26S 65.5(11) 2_665 . ?
C27S C25S C26S 134.1(14) 2_665 . ?
C22S C25S C24S 125.6(15) 2_665 . ?
C21S C25S C24S 53.0(10) 2_665 . ?
C27S C25S C24S 20.1(10) 2_665 . ?
C26S C25S C24S 117.3(13) . . ?
C22S C26S C23S 129.9(39) 2_665 2_665 ?
C22S C26S C21S 139.0(36) 2_665 . ?
C23S C26S C21S 76.1(12) 2_665 . ?
C22S C26S C21S 68.8(31) 2_665 2_665 ?
C23S C26S C21S 144.2(15) 2_665 2_665 ?
C21S C26S C21S 73.6(10) . 2_665 ?
C22S C26S C25S 34.0(30) 2_665 . ?
C23S C26S C25S 163.6(15) 2_665 . ?
C21S C26S C25S 118.4(12) . . ?
C21S C26S C25S 46.0(8) 2_665 . ?
C24S C27S C25S 108.1(31) 2_665 2_665 ?
C24S C27S C21S 67.0(28) 2_665 . ?
C25S C27S C21S 50.0(9) 2_665 . ?
C24S C27S C23S 19.6(26) 2_665 2_665 ?
C25S C27S C23S 100.2(12) 2_665 2_665 ?
C21S C27S C23S 52.7(8) . 2_665 ?
C29S C28S C33S 120.0 . . ?
C30S C29S C28S 120.0 . . ?
C29S C30S C31S 120.0 . . ?
C30S C31S C32S 120.0 . . ?
C30S C31S C34S 120.7(9) . . ?
C32S C31S C34S 119.1(9) . . ?
C31S C32S C33S 120.0 . . ?
C32S C33S C28S 120.0 . . ?
C29' C28' C33' 120.0 . . ?
C28' C29' C30' 120.0 . . ?
C31' C30' C29' 120.0 . . ?
C31' C30' C34' 120.0(7) . . ?
C29' C30' C34' 119.1(7) . . ?
C30' C31' C32' 120.0 . . ?
C31' C32' C33' 120.0 . . ?
C32' C33' C28' 120.0 . . ?

loop_
_geom_bond_atom_site_label_1
_geom_bond_atom_site_label_2
_geom_bond_distance
_geom_bond_site_symmetry_2
_geom_bond_publ_flag
Co1 Co2 2.3097(9) . y
Co2 Co3 2.3892(9) . y
Co1 Br1 2.5877(8) . y
Co3 Br2 2.6259(8) . y
Co1 N1 1.976(4) . y
Co1 N4 1.974(4) . y
Co1 N7 1.979(4) . y
Co1 N10 1.985(4) . y
Co2 N2 1.897(3) . y
Co2 N5 1.902(3) . y
Co2 N8 1.905(3) . y
Co2 N11 1.897(3) . y
Co3 N3 2.040(4) . y
Co3 N6 2.039(3) . y
Co3 N9 2.047(3) . y
Co3 N12 2.042(4) . y
Co4 N13 1.978(3) . y
Co4 N16 1.977(4) . y
Co4 N19 2.043(3) . y
Co4 N22 1.981(4) . y
Co4 Co5 2.3173(8) . y
Co5 Co6 2.3162(8) . y
Co4 Br3 2.5861(7) . y
Co6 Br4 2.6288(7) . y
Co5 N14 1.907(3) . y
Co5 N17 1.883(4) . y
Co5 N20 1.892(3) . y
Co5 N23 1.888(4) . y
Co6 N15 1.966(3) . y
Co6 N18 2.012(4) . y
Co6 N21 1.988(3) . y
Co6 N24 1.983(4) . y
N1 C1 1.354(6) . ?
N1 C5 1.362(5) . ?
N2 C6 1.363(5) . ?
N2 C5 1.371(6) . ?
N3 C10 1.355(6) . ?
N3 C6 1.373(6) . ?
N4 C11 1.342(5) . ?
N4 C15 1.369(5) . ?
N5 C16 1.363(5) . ?
N5 C15 1.376(5) . ?
N6 C20 1.345(5) . ?
N6 C16 1.372(5) . ?
N7 C21 1.346(6) . ?
N7 C25 1.360(6) . ?
N8 C25 1.365(6) . ?
N8 C26 1.366(6) . ?
N9 C30 1.339(6) . ?
N9 C26 1.370(6) . ?
N10 C31 1.367(5) . ?
N10 C35 1.367(6) . ?
N11 C35 1.361(5) . ?
N11 C36 1.373(6) . ?
N12 C40 1.349(6) . ?
N12 C36 1.361(5) . ?
N13 C41 1.352(5) . ?
N13 C45 1.368(5) . ?
N14 C46 1.358(5) . ?
N14 C45 1.366(5) . ?
N15 C50 1.355(5) . ?
N15 C46 1.363(5) . ?
N16 C51 1.358(5) . ?
N16 C55 1.373(5) . ?
N17 C55 1.363(5) . ?
N17 C56 1.369(5) . ?
N18 C60 1.356(5) . ?
N18 C56 1.362(6) . ?
N19 C61 1.343(6) . ?
N19 C65 1.377(5) . ?
N20 C65 1.350(6) . ?
N20 C66 1.371(6) . ?
N21 C70 1.346(6) . ?
N21 C66 1.364(6) . ?
N22 C71 1.355(5) . ?
N22 C75 1.372(6) . ?
N23 C75 1.364(5) . ?
N23 C76 1.368(5) . ?
N24 C80 1.350(5) . ?
N24 C76 1.361(5) . ?
C1 C2 1.381(6) . ?
C2 C3 1.383(7) . ?
C3 C4 1.374(7) . ?
C4 C5 1.418(6) . ?
C6 C7 1.411(6) . ?
C7 C8 1.381(7) . ?
C8 C9 1.381(8) . ?
C9 C10 1.378(7) . ?
C11 C12 1.377(6) . ?
C12 C13 1.388(7) . ?
C13 C14 1.362(6) . ?
C14 C15 1.412(6) . ?
C16 C17 1.411(6) . ?
C17 C18 1.367(6) . ?
C18 C19 1.399(6) . ?
C19 C20 1.375(6) . ?
C21 C22 1.382(7) . ?
C22 C23 1.389(7) . ?
C23 C24 1.368(7) . ?
C24 C25 1.421(6) . ?
C26 C27 1.412(6) . ?
C27 C28 1.371(7) . ?
C28 C29 1.393(7) . ?
C29 C30 1.377(6) . ?
C31 C32 1.364(6) . ?
C32 C33 1.393(7) . ?
C33 C34 1.372(7) . ?
C34 C35 1.423(6) . ?
C36 C37 1.411(6) . ?
C37 C38 1.372(6) . ?
C38 C39 1.381(6) . ?
C39 C40 1.383(6) . ?
C41 C42 1.376(6) . ?
C42 C43 1.386(6) . ?
C43 C44 1.364(6) . ?
C44 C45 1.413(6) . ?
C46 C47 1.416(5) . ?
C47 C48 1.370(6) . ?
C48 C49 1.383(6) . ?
C49 C50 1.377(6) . ?
C51 C52 1.374(6) . ?
C52 C53 1.400(6) . ?
C53 C54 1.382(6) . ?
C54 C55 1.408(6) . ?
C56 C57 1.404(6) . ?
C57 C58 1.364(6) . ?
C58 C59 1.388(7) . ?
C59 C60 1.370(7) . ?
C61 C62 1.385(6) . ?
C62 C63 1.397(7) . ?
C63 C64 1.376(7) . ?
C64 C65 1.412(6) . ?
C66 C67 1.405(6) . ?
C67 C68 1.371(7) . ?
C68 C69 1.378(7) . ?
C69 C70 1.372(6) . ?
C71 C72 1.394(7) . ?
C72 C73 1.392(7) . ?
C73 C74 1.371(6) . ?
C74 C75 1.409(6) . ?
C76 C77 1.415(6) . ?
C77 C78 1.362(7) . ?
C78 C79 1.393(7) . ?
C79 C80 1.369(6) . ?
C1S C7S 1.36(2) . ?
C1S C2S 1.39 . ?
C1S C6S 1.39 . ?
C2S C3S 1.39 . ?
C3S C4S 1.39 . ?
C4S C5S 1.39 . ?
C5S C6S 1.39 . ?
C1' C2' 1.39 . ?
C1' C6' 1.39 . ?
C1' C7' 1.405(15) . ?
C2' C3' 1.39 . ?
C3' C4' 1.39 . ?
C4' C5' 1.39 . ?
C5' C6' 1.39 . ?
C8S C9S 1.39 . ?
C8S C13S 1.39 . ?
C9S C10S 1.39 . ?
C10S C11S 1.39 . ?
C11S C14S 1.21(2) . ?
C11S C12S 1.39 . ?
C12S C13S 1.39 . ?
C8' C9' 1.39 . ?
C8' C13' 1.39 . ?
C8' C14' 1.561(14) . ?
C9' C10' 1.39 . ?
C10' C11' 1.39 . ?
C11' C12' 1.39 . ?
C12' C13' 1.39 . ?
C15S C16S 1.55(3) . ?
C16S C17S 1.45(3) . ?
C17S C18S 1.56(3) . ?
C18S C19S 1.80(2) . ?
C19S C20S 0.95(2) . ?
C15' C16' 1.49(2) . ?
C16' C17' 1.44(2) . ?
C17' C19' 1.40(2) . ?
C17' C20' 1.50(2) . ?
C18' C20' 1.28(2) . ?
C21S C25S 1.16(2) 2_665 ?
C21S C24S 1.30(2) 2_665 ?
C21S C22S 1.37(2) . ?
C21S C26S 1.37(2) . ?
C21S C27S 1.41(2) . ?
C21S C26S 1.47(2) 2_665 ?
C21S C23S 1.53(2) 2_665 ?
C21S C21S 1.70(2) 2_665 ?
C21S C22S 1.74(2) 2_665 ?
C22S C26S 0.45(2) 2_665 ?
C22S C25S 1.16(2) 2_665 ?
C22S C23S 1.41(2) . ?
C22S C21S 1.74(2) 2_665 ?
C23S C26S 1.07(2) 2_665 ?
C23S C24S 1.36(2) . ?
C23S C21S 1.53(2) 2_665 ?
C23S C27S 1.89(2) 2_665 ?
C24S C27S 0.58(2) 2_665 ?
C24S C21S 1.30(2) 2_665 ?
C24S C25S 1.61(2) . ?
C25S C22S 1.16(2) 2_665 ?
C25S C21S 1.16(2) 2_665 ?
C25S C27S 1.33(2) 2_665 ?
C25S C26S 1.50(2) . ?
C26S C22S 0.45(2) 2_665 ?
C26S C23S 1.07(2) 2_665 ?
C26S C21S 1.47(2) 2_665 ?
C27S C24S 0.58(2) 2_665 ?
C27S C25S 1.33(2) 2_665 ?
C27S C23S 1.89(2) 2_665 ?
C28S C29S 1.39 . ?
C28S C33S 1.39 . ?
C29S C30S 1.39 . ?
C30S C31S 1.39 . ?
C31S C32S 1.39 . ?
C31S C34S 1.65(2) . ?
C32S C33S 1.39 . ?
C28' C29' 1.39 . ?
C28' C33' 1.39 . ?
C29' C30' 1.39 . ?
C30' C31' 1.39 . ?
C30' C34' 1.55(2) . ?
C31' C32' 1.39 . ?
C32' C33' 1.39 . ?
